data_2215590
loop_
_publ_author_name
'Pawel Sledz'
'Maksymilian Chruszcz'
'Wladek Minor'

_publ_section_title
;Absolute configuration from a redetermination of
 (+)-5-bromo-1-[(2<i>R</i>,4<i>S</i>,5<i>R</i>)-4-hydroxy-5-(hydroxymethyl)oxolan-2-yl]pyrimidine-2,4-dione
 at 118(2) K
;
_journal_coeditor_code LH2504
_journal_issue 10
_journal_name_full 'Acta Crystallographica Section E'
_journal_page_first o4159
_journal_page_last o4160
_journal_paper_doi 10.1107/S1600536807046077
_journal_volume 63
_journal_year 2007
_chemical_formula_iupac 'C9 H11 Br N2 O5'
_chemical_formula_moiety 'C9 H11 Br N2 O5'
_chemical_formula_sum 'C9 H11 Br N2 O5'
_chemical_formula_weight 307.10
_chemical_name_common (+)-5-bromo-2'-deoxyuridine
_chemical_name_systematic
;
(+)-5-bromo-1-[(2R,4S,5R)-4-hydroxy-5-(hydroxymethyl)oxolan-2-yl]-
pyrimidine-2,4-dione
;
_space_group_IT_number 4
_symmetry_cell_setting monoclinic
_symmetry_space_group_name_Hall 'P 2yb'
_symmetry_space_group_name_H-M 'P 1 21 1'
_atom_sites_solution_hydrogens geom
_atom_sites_solution_primary direct
_atom_sites_solution_secondary difmap
_audit_creation_method SHELXL-97
_cell_angle_alpha 90.00
_cell_angle_beta 108.27(2)
_cell_angle_gamma 90.00
_cell_formula_units_Z 2
_cell_length_a 9.1590(10)
_cell_length_b 5.0670(10)
_cell_length_c 12.0410(10)
_cell_measurement_reflns_used 50017
_cell_measurement_temperature 118(2)
_cell_measurement_theta_max 36.3
_cell_measurement_theta_min 3.4
_cell_volume 530.64(14)
_computing_cell_refinement 'HKL-2000 (Otwinowski & Minor, 1997)'
_computing_data_collection 'HKL-2000 (Otwinowski & Minor, 1997)'
_computing_data_reduction 'HKL-2000 (Otwinowski & Minor, 1997)'
_computing_molecular_graphics
;
HKL-3000SM (Minor <i>et al.</i>,  2006),
Mercury (Macrae <i>et al.</i>,  2006),
ORTEPIII (Burnett & Johnson, 1996) and
ORTEP-3 (Farrugia, 1997)
;
_computing_publication_material 'HKL-3000SM (Minor <i>et al.</i>,  2006)'
_computing_structure_refinement 'SHELXL97 (Sheldrick, 1997) and HKL-3000SM (Minor <i>et al.</i>,  2006)'
_computing_structure_solution 'SHELXS97 (Sheldrick, 1990) and HKL-3000SM (Minor <i>et al.</i>,  2006)'
_diffrn_ambient_temperature 118(2)
_diffrn_detector_area_resol_mean 10
_diffrn_measured_fraction_theta_full 0.999
_diffrn_measured_fraction_theta_max 0.999
_diffrn_measurement_device_type 'Rigaku R-AXIS RAPID'
_diffrn_measurement_method '\w scans with \c offset'
_diffrn_radiation_monochromator graphite
_diffrn_radiation_source 'fine-focus sealed tube'
_diffrn_radiation_type MoK\a
_diffrn_radiation_wavelength 0.71074
_diffrn_reflns_av_R_equivalents 0.040
_diffrn_reflns_av_sigmaI/netI 0.0142
_diffrn_reflns_limit_h_max 15
_diffrn_reflns_limit_h_min -15
_diffrn_reflns_limit_k_max 8
_diffrn_reflns_limit_k_min -8
_diffrn_reflns_limit_l_max 19
_diffrn_reflns_limit_l_min -20
_diffrn_reflns_number 50017
_diffrn_reflns_theta_full 36.32
_diffrn_reflns_theta_max 36.3
_diffrn_reflns_theta_min 3.4
_diffrn_standards_decay_% 0
_exptl_absorpt_coefficient_mu 3.887
_exptl_absorpt_correction_T_max 0.34
_exptl_absorpt_correction_T_min 0.20
_exptl_absorpt_correction_type multi-scan
_exptl_absorpt_process_details '(Otwinowski <i>et al.</i>,  2003)'
_exptl_crystal_colour colourless
_exptl_crystal_density_diffrn 1.922
_exptl_crystal_density_method 'not measured'
_exptl_crystal_description block
_exptl_crystal_F_000 308
_exptl_crystal_size_max 0.48
_exptl_crystal_size_mid 0.36
_exptl_crystal_size_min 0.28
_refine_diff_density_max 0.493
_refine_diff_density_min -0.713
_refine_ls_abs_structure_details 'Flack (1983), 2325 Friedel pairs'
_refine_ls_abs_structure_Flack 0.003(4)
_refine_ls_extinction_method none
_refine_ls_goodness_of_fit_ref 1.039
_refine_ls_hydrogen_treatment constr
_refine_ls_matrix_type full
_refine_ls_number_parameters 154
_refine_ls_number_reflns 5127
_refine_ls_number_restraints 1
_refine_ls_restrained_S_all 1.039
_refine_ls_R_factor_all 0.0209
_refine_ls_R_factor_gt 0.0206
_refine_ls_shift/su_max 0.001
_refine_ls_shift/su_mean 0.000
_refine_ls_structure_factor_coef Fsqd
_refine_ls_weighting_details 'calc w=1/[\s^2^(Fo^2^)+(0.0319P)^2^+0.2794P] where P=(Fo^2^+2Fc^2^)/3'
_refine_ls_weighting_scheme calc
_refine_ls_wR_factor_gt 0.0547
_refine_ls_wR_factor_ref 0.0549
_reflns_number_gt 5084
_reflns_number_total 5127
_reflns_observed_criterion I>-3\s(I)
_reflns_threshold_expression I>2\s(I)
_cod_data_source_file lh2504.cif
_cod_data_source_block I
_cod_original_cell_volume 530.64(13)
_cod_database_code 2215590

loop_
_symmetry_equiv_pos_as_xyz
'x, y, z'
'-x, y+1/2, -z'

loop_
_atom_site_type_symbol
_atom_site_label
_atom_site_fract_x
_atom_site_fract_y
_atom_site_fract_z
_atom_site_U_iso_or_equiv
_atom_site_adp_type
_atom_site_calc_flag
_atom_site_refinement_flags
_atom_site_occupancy
Br Br1 0.473749(11) 1.16469(3) 0.095388(8) 0.01312(3) Uani d . 1
N N3 0.66121(10) 0.6900(3) 0.37944(8) 0.01119(16) Uani d . 1
H H3 0.7508 0.6643 0.4291 0.013 Uiso calc R 1
N N1 0.40144(11) 0.5755(2) 0.30904(9) 0.00981(14) Uani d . 1
O O1' 0.17705(10) 0.3420(2) 0.21144(8) 0.01273(15) Uani d . 1
C C3' 0.02368(12) 0.4037(2) 0.33875(10) 0.01077(16) Uani d . 1
H H3' -0.0702 0.5045 0.3315 0.013 Uiso calc R 1
O O3' 0.04776(10) 0.2022(2) 0.42633(8) 0.01338(17) Uani d . 1
H H3" -0.0255 0.1003 0.4087 0.016 Uiso calc R 1
C C1' 0.27203(12) 0.4251(2) 0.32355(9) 0.00976(16) Uani d . 1
H H1' 0.3110 0.2701 0.3725 0.012 Uiso calc R 1
C C4' 0.02472(12) 0.2945(2) 0.21923(10) 0.00998(16) Uani d . 1
H H4' 0.0046 0.1042 0.2159 0.012 Uiso calc R 1
C C4 0.65106(13) 0.8828(3) 0.29697(10) 0.01201(17) Uani d . 1
C C6 0.38024(12) 0.7642(2) 0.22349(10) 0.01052(16) Uani d . 1
H H6 0.2825 0.7900 0.1708 0.013 Uiso calc R 1
C C2 0.54369(12) 0.5328(2) 0.39153(10) 0.01011(16) Uani d . 1
O O2 0.56615(11) 0.3696(2) 0.46919(9) 0.01548(16) Uani d . 1
C C5 0.49829(13) 0.9133(2) 0.21428(9) 0.01099(16) Uani d . 1
O O5' -0.06987(12) 0.3682(2) 0.00909(8) 0.01670(16) Uani d . 1
H H5"' -0.0772 0.2083 -0.0017 0.025 Uiso calc R 1
C C2' 0.16485(13) 0.5801(2) 0.37371(10) 0.01131(16) Uani d . 1
H H2' 0.2069 0.5978 0.4580 0.014 Uiso calc R 1
H H2" 0.1426 0.7538 0.3386 0.014 Uiso calc R 1
O O4 0.76514(12) 1.0107(2) 0.29704(10) 0.01909(19) Uani d . 1
C C5' -0.09319(14) 0.4298(3) 0.11780(10) 0.01425(19) Uani d . 1
H H5' -0.1955 0.3745 0.1154 0.017 Uiso calc R 1
H H5" -0.0862 0.6193 0.1297 0.017 Uiso calc R 1

loop_
_atom_site_aniso_label
_atom_site_aniso_U_11
_atom_site_aniso_U_22
_atom_site_aniso_U_33
_atom_site_aniso_U_12
_atom_site_aniso_U_13
_atom_site_aniso_U_23
Br1 0.01537(4) 0.01416(4) 0.01014(4) -0.00113(5) 0.00447(3) 0.00256(4)
N3 0.0069(3) 0.0154(5) 0.0102(3) -0.0010(3) 0.0012(2) 0.0013(3)
N1 0.0067(3) 0.0133(3) 0.0089(3) -0.0016(3) 0.0017(3) 0.0012(3)
O1' 0.0078(3) 0.0210(4) 0.0096(3) -0.0029(3) 0.0031(2) -0.0052(3)
C3' 0.0083(4) 0.0142(4) 0.0097(4) -0.0010(3) 0.0027(3) -0.0003(3)
O3' 0.0108(3) 0.0184(5) 0.0097(3) -0.0048(3) 0.0015(2) 0.0028(3)
C1' 0.0077(4) 0.0125(4) 0.0089(4) -0.0020(3) 0.0023(3) -0.0005(3)
C4' 0.0075(3) 0.0128(4) 0.0086(4) -0.0021(3) 0.0010(3) -0.0008(3)
C4 0.0100(4) 0.0158(5) 0.0098(4) -0.0025(3) 0.0025(3) 0.0007(3)
C6 0.0085(4) 0.0136(4) 0.0087(4) -0.0004(3) 0.0017(3) 0.0011(3)
C2 0.0074(4) 0.0131(4) 0.0096(4) -0.0001(3) 0.0023(3) 0.0005(3)
O2 0.0103(3) 0.0180(4) 0.0162(4) 0.0006(3) 0.0014(3) 0.0075(3)
C5 0.0101(4) 0.0136(4) 0.0084(4) -0.0004(3) 0.0017(3) 0.0014(3)
O5' 0.0193(4) 0.0206(4) 0.0089(3) -0.0012(3) 0.0027(3) -0.0009(3)
C2' 0.0105(4) 0.0129(4) 0.0111(4) -0.0020(3) 0.0042(3) -0.0026(3)
O4 0.0116(4) 0.0262(5) 0.0175(4) -0.0077(3) 0.0016(3) 0.0059(4)
C5' 0.0117(4) 0.0199(5) 0.0099(4) 0.0021(4) 0.0016(3) 0.0011(4)

loop_
_atom_type_symbol
_atom_type_description
_atom_type_scat_dispersion_real
_atom_type_scat_dispersion_imag
_atom_type_scat_source
C C 0.0033 0.0016 'International Tables Vol C Tables 4.2.6.8 and 6.1.1.4'
O O 0.0106 0.0060 'International Tables Vol C Tables 4.2.6.8 and 6.1.1.4'
H H 0.0000 0.0000 'International Tables Vol C Tables 4.2.6.8 and 6.1.1.4'
Br Br -0.2901 2.4595 'International Tables Vol C Tables 4.2.6.8 and 6.1.1.4'
N N 0.0061 0.0033 'International Tables Vol C Tables 4.2.6.8 and 6.1.1.4'

loop_
_geom_angle_atom_site_label_1
_geom_angle_atom_site_label_2
_geom_angle_atom_site_label_3
_geom_angle
C4 N3 C2 127.34(9)
C4 N3 H3 116.3
C2 N3 H3 116.3
C6 N1 C2 121.76(10)
C6 N1 C1' 121.46(9)
C2 N1 C1' 116.58(10)
C1' O1' C4' 107.65(8)
O3' C3' C2' 107.09(9)
O3' C3' C4' 112.66(10)
C2' C3' C4' 102.46(9)
O3' C3' H3' 111.4
C2' C3' H3' 111.4
C4' C3' H3' 111.4
C3' O3' H3" 109.5
O1' C1' N1 108.55(9)
O1' C1' C2' 104.53(9)
N1 C1' C2' 115.19(10)
O1' C1' H1' 109.5
N1 C1' H1' 109.5
C2' C1' H1' 109.5
O1' C4' C5' 109.27(9)
O1' C4' C3' 106.75(8)
C5' C4' C3' 112.17(10)
O1' C4' H4' 109.5
C5' C4' H4' 109.5
C3' C4' H4' 109.5
O4 C4 N3 120.59(11)
O4 C4 C5 125.57(12)
N3 C4 C5 113.83(10)
C5 C6 N1 121.45(10)
C5 C6 H6 119.3
N1 C6 H6 119.3
O2 C2 N3 121.51(10)
O2 C2 N1 123.49(11)
N3 C2 N1 115.00(10)
C6 C5 C4 120.61(10)
C6 C5 Br1 122.30(8)
C4 C5 Br1 117.10(8)
C5' O5' H5"' 109.5
C3' C2' C1' 100.68(9)
C3' C2' H2' 111.6
C1' C2' H2' 111.6
C3' C2' H2" 111.6
C1' C2' H2" 111.6
H2' C2' H2" 109.4
O5' C5' C4' 111.51(10)
O5' C5' H5' 109.3
C4' C5' H5' 109.3
O5' C5' H5" 109.3
C4' C5' H5" 109.3
H5' C5' H5" 108.0

loop_
_geom_bond_atom_site_label_1
_geom_bond_atom_site_label_2
_geom_bond_distance
Br1 C5 1.8765(11)
N3 C4 1.3752(17)
N3 C2 1.3830(15)
N3 H3 0.8600
N1 C6 1.3742(15)
N1 C2 1.3855(14)
N1 C1' 1.4647(14)
O1' C1' 1.4213(14)
O1' C4' 1.4476(14)
C3' O3' 1.4345(15)
C3' C2' 1.5188(16)
C3' C4' 1.5448(16)
C3' H3' 0.9800
O3' H3" 0.8200
C1' C2' 1.5221(16)
C1' H1' 0.9800
C4' C5' 1.5169(17)
C4' H4' 0.9800
C4 O4 1.2293(14)
C4 C5 1.4490(16)
C6 C5 1.3515(16)
C6 H6 0.9300
C2 O2 1.2163(15)
O5' C5' 1.4252(16)
O5' H5"' 0.8200
C2' H2' 0.9700
C2' H2" 0.9700
C5' H5' 0.9700
C5' H5" 0.9700

loop_
_geom_hbond_atom_site_label_D
_geom_hbond_atom_site_label_H
_geom_hbond_atom_site_label_A
_geom_hbond_site_symmetry_A
_geom_hbond_distance_DH
_geom_hbond_distance_HA
_geom_hbond_distance_DA
_geom_hbond_angle_DHA
N3 H3 O3' 2_656 0.86 2.11 2.9440(10) 162.9
O3' H3" O4 1_445 0.82 2.02 2.7450(10) 147.5
O5' H5"' O5' 2_545 0.82 2.21 2.8770(10) 139.3

loop_
_geom_torsion_atom_site_label_1
_geom_torsion_atom_site_label_2
_geom_torsion_atom_site_label_3
_geom_torsion_atom_site_label_4
_geom_torsion
C4' O1' C1' N1 -156.77(9)
C4' O1' C1' C2' -33.36(12)
C6 N1 C1' O1' 44.95(14)
C2 N1 C1' O1' -140.08(11)
C6 N1 C1' C2' -71.81(14)
C2 N1 C1' C2' 103.16(12)
C1' O1' C4' C5' 131.84(10)
C1' O1' C4' C3' 10.32(12)
O3' C3' C4' O1' -98.19(10)
C2' C3' C4' O1' 16.54(12)
O3' C3' C4' C5' 142.16(10)
C2' C3' C4' C5' -103.11(11)
C2 N3 C4 O4 179.17(13)
C2 N3 C4 C5 -1.25(18)
C2 N1 C6 C5 1.51(18)
C1' N1 C6 C5 176.22(11)
C4 N3 C2 O2 -179.14(13)
C4 N3 C2 N1 1.11(18)
C6 N1 C2 O2 179.12(12)
C1' N1 C2 O2 4.17(18)
C6 N1 C2 N3 -1.13(17)
C1' N1 C2 N3 -176.09(10)
N1 C6 C5 C4 -1.67(18)
N1 C6 C5 Br1 177.99(9)
O4 C4 C5 C6 -178.98(13)
N3 C4 C5 C6 1.47(17)
O4 C4 C5 Br1 1.34(18)
N3 C4 C5 Br1 -178.21(9)
O3' C3' C2' C1' 83.90(10)
C4' C3' C2' C1' -34.83(11)
O1' C1' C2' C3' 42.75(11)
N1 C1' C2' C3' 161.76(9)
O1' C4' C5' O5' 49.61(13)
C3' C4' C5' O5' 167.79(10)

loop_
_cod_related_entry_id
_cod_related_entry_database
_cod_related_entry_code
1 ChemSpider 5813
